data_7151337
loop_
_publ_author_name
'Amewu, Richard'
'Stachulski, Andrew V.'
'Ward, Stephen A.'
'Berry, Neil G.'
'Bray, Patrick G.'
'Davies, Jill'
'Labat, Gael'
'Vivas, Livia'
'O'Neill, Paul M'

_publ_section_title
;
 Design and synthesis of orally active dispiro 1,2,4,5-tetraoxanes;
 synthetic antimalarials with superior activity to artemisinin.
;
_journal_issue 24
_journal_name_full 'Organic &amp; biomolecular chemistry'
_journal_page_first 4431
_journal_page_last 4436
_journal_paper_doi 10.1039/b613565j
_journal_volume 4
_journal_year 2006
_chemical_formula_moiety (C18H29NO6)
_chemical_formula_sum 'C18 H29 N O6'
_chemical_formula_weight 355.42
_chemical_name_systematic
;
?
;
_space_group_IT_number 2
_symmetry_cell_setting triclinic
_symmetry_space_group_name_Hall '-P 1'
_symmetry_space_group_name_H-M 'P -1'
_atom_sites_solution_hydrogens geom
_atom_sites_solution_primary direct
_atom_sites_solution_secondary difmap
_audit_creation_method SHELXL-97
_cell_angle_alpha 92.596(4)
_cell_angle_beta 95.039(4)
_cell_angle_gamma 99.803(4)
_cell_formula_units_Z 2
_cell_length_a 5.9604(12)
_cell_length_b 8.5899(17)
_cell_length_c 17.360(3)
_cell_measurement_reflns_used 5294
_cell_measurement_temperature 100(2)
_cell_measurement_theta_max 28.13
_cell_measurement_theta_min 0.80
_cell_volume 870.8(3)
_computing_cell_refinement 'Bruker SMART'
_computing_data_collection 'Bruker SMART'
_computing_data_reduction 'Bruker SAINT'
_computing_molecular_graphics 'Bruker SHELXTL'
_computing_publication_material 'Bruker SHELXTL'
_computing_structure_refinement 'SHELXL-97 (Sheldrick, 1997)'
_computing_structure_solution 'SHELXS-97 (Sheldrick, 1990)'
_diffrn_ambient_temperature 100(2)
_diffrn_measured_fraction_theta_full 0.984
_diffrn_measured_fraction_theta_max 0.984
_diffrn_measurement_device_type 'CCD area detector'
_diffrn_measurement_method 'phi and omega scans'
_diffrn_radiation_monochromator graphite
_diffrn_radiation_source 'fine-focus sealed tube'
_diffrn_radiation_type MoK\a
_diffrn_radiation_wavelength 0.71073
_diffrn_reflns_av_R_equivalents 0.1735
_diffrn_reflns_av_sigmaI/netI 0.1252
_diffrn_reflns_limit_h_max 7
_diffrn_reflns_limit_h_min -6
_diffrn_reflns_limit_k_max 10
_diffrn_reflns_limit_k_min -10
_diffrn_reflns_limit_l_max 20
_diffrn_reflns_limit_l_min -20
_diffrn_reflns_number 4499
_diffrn_reflns_theta_full 25.00
_diffrn_reflns_theta_max 25.00
_diffrn_reflns_theta_min 1.18
_exptl_absorpt_coefficient_mu 0.101
_exptl_absorpt_correction_type none
_exptl_crystal_colour colourless
_exptl_crystal_density_diffrn 1.356
_exptl_crystal_density_meas 0
_exptl_crystal_density_method 'not measured'
_exptl_crystal_description plate
_exptl_crystal_F_000 384
_exptl_crystal_size_max 0.5
_exptl_crystal_size_mid 0.4
_exptl_crystal_size_min 0.1
_refine_diff_density_max 0.495
_refine_diff_density_min -0.448
_refine_diff_density_rms 0.083
_refine_ls_extinction_method none
_refine_ls_goodness_of_fit_ref 1.014
_refine_ls_hydrogen_treatment constr
_refine_ls_matrix_type full
_refine_ls_number_parameters 190
_refine_ls_number_reflns 3017
_refine_ls_number_restraints 0
_refine_ls_restrained_S_all 1.014
_refine_ls_R_factor_all 0.0948
_refine_ls_R_factor_gt 0.0761
_refine_ls_shift/su_max 0.000
_refine_ls_shift/su_mean 0.000
_refine_ls_structure_factor_coef Fsqd
_refine_ls_weighting_details 'calc w=1/[\s^2^(Fo^2^)+(0.0967P)^2^+0.0000P] where P=(Fo^2^+2Fc^2^)/3'
_refine_ls_weighting_scheme calc
_refine_ls_wR_factor_gt 0.1793
_refine_ls_wR_factor_ref 0.1924
_reflns_number_gt 2270
_reflns_number_total 3017
_reflns_threshold_expression &gt;2sigma(I)
_cod_data_source_file b613565j.txt
_cod_data_source_block rka152
_cod_depositor_comments
;
The following automatic conversions were performed:
'_symmetry_cell_setting' value 'Triclinic' changed to 'triclinic'
according to '/home/saulius/struct/CIF-dictionaries/cif_core.dic'
dictionary named 'cif_core.dic' version 2.4.1 from 2010-06-29.

Automatic conversion script
Id: cif_fix_enum 1527 2010-12-29 10:47:43Z saulius 
;
_cod_original_sg_symbol_H-M P-1
_cod_database_code 7151337

loop_
_symmetry_equiv_pos_as_xyz
'x, y, z'
'-x, -y, -z'

loop_
_atom_site_label
_atom_site_type_symbol
_atom_site_fract_x
_atom_site_fract_y
_atom_site_fract_z
_atom_site_U_iso_or_equiv
_atom_site_adp_type
_atom_site_occupancy
_atom_site_symmetry_multiplicity
_atom_site_calc_flag
_atom_site_refinement_flags
_atom_site_disorder_assembly
_atom_site_disorder_group
C1 C -0.0192(5) 0.3152(3) -0.31786(16) 0.0180(7) Uani 1 1 d . . .
H1A H -0.1507 0.3221 -0.3558 0.022 Uiso 1 1 calc R . .
H1B H 0.0712 0.4231 -0.3070 0.022 Uiso 1 1 calc R . .
C2 C -0.1062(4) 0.2548(3) -0.24416(15) 0.0142(6) Uani 1 1 d . . .
H2A H -0.1950 0.3299 -0.2215 0.017 Uiso 1 1 calc R . .
H2B H -0.2087 0.1513 -0.2554 0.017 Uiso 1 1 calc R . .
C3 C 0.2450(4) 0.1446(3) -0.22139(15) 0.0138(6) Uani 1 1 d . . .
H3A H 0.1702 0.0324 -0.2304 0.017 Uiso 1 1 calc R . .
H3B H 0.3824 0.1498 -0.1843 0.017 Uiso 1 1 calc R . .
C4 C 0.3148(4) 0.2098(3) -0.29727(15) 0.0139(6) Uani 1 1 d . . .
H4A H 0.4046 0.3180 -0.2870 0.017 Uiso 1 1 calc R . .
H4B H 0.4136 0.1426 -0.3206 0.017 Uiso 1 1 calc R . .
C5 C 0.0776(4) 0.2744(3) -0.11211(15) 0.0104(6) Uani 1 1 d . . .
C6 C 0.2728(4) 0.2415(3) -0.05608(15) 0.0134(6) Uani 1 1 d . . .
H6A H 0.4202 0.2925 -0.0733 0.016 Uiso 1 1 calc R . .
H6B H 0.2712 0.1260 -0.0570 0.016 Uiso 1 1 calc R . .
C7 C 0.2555(4) 0.3032(3) 0.02691(15) 0.0125(6) Uani 1 1 d . . .
H7 H 0.2172 0.4119 0.0249 0.015 Uiso 1 1 calc R . .
C8 C 0.0693(4) 0.2006(3) 0.06633(15) 0.0142(6) Uani 1 1 d . . .
H8A H 0.1057 0.0929 0.0703 0.017 Uiso 1 1 calc R . .
H8B H -0.0792 0.1918 0.0347 0.017 Uiso 1 1 calc R . .
C9 C 0.0509(4) 0.2726(3) 0.14746(15) 0.0123(6) Uani 1 1 d . . .
H9A H 0.0015 0.3764 0.1430 0.015 Uiso 1 1 calc R . .
H9B H -0.0665 0.2024 0.1728 0.015 Uiso 1 1 calc R . .
C10 C 0.2795(4) 0.2943(3) 0.19745(15) 0.0121(5) Uani 1 1 d . . .
C11 C 0.4723(4) 0.3873(3) 0.15800(16) 0.0133(6) Uani 1 1 d . . .
H11A H 0.6193 0.3888 0.1896 0.016 Uiso 1 1 calc R . .
H11B H 0.4479 0.4981 0.1546 0.016 Uiso 1 1 calc R . .
C12 C 0.4855(4) 0.3152(3) 0.07637(15) 0.0138(6) Uani 1 1 d . . .
H12A H 0.5257 0.2084 0.0800 0.017 Uiso 1 1 calc R . .
H12B H 0.6070 0.3819 0.0512 0.017 Uiso 1 1 calc R . .
C13 C 0.4888(4) 0.2308(3) 0.33624(15) 0.0121(5) Uani 1 1 d . . .
C14 C 0.2972(4) 0.1402(3) 0.37678(16) 0.0139(6) Uani 1 1 d . . .
H14A H 0.3252 0.0312 0.3840 0.017 Uiso 1 1 calc R . .
H14B H 0.1502 0.1333 0.3444 0.017 Uiso 1 1 calc R . .
C15 C 0.2825(5) 0.2232(3) 0.45572(16) 0.0163(6) Uani 1 1 d . . .
H15A H 0.1659 0.1577 0.4834 0.020 Uiso 1 1 calc R . .
H15B H 0.2332 0.3262 0.4478 0.020 Uiso 1 1 calc R . .
C16 C 0.5126(4) 0.2510(3) 0.50561(16) 0.0175(7) Uani 1 1 d . . .
H16A H 0.4994 0.3129 0.5540 0.021 Uiso 1 1 calc R . .
H16B H 0.5509 0.1477 0.5199 0.021 Uiso 1 1 calc R . .
C17 C 0.7044(4) 0.3389(3) 0.46350(15) 0.0158(6) Uani 1 1 d . . .
H17A H 0.8518 0.3463 0.4958 0.019 Uiso 1 1 calc R . .
H17B H 0.6773 0.4479 0.4556 0.019 Uiso 1 1 calc R . .
C18 C 0.7189(4) 0.2544(3) 0.38479(15) 0.0133(6) Uani 1 1 d . . .
H18A H 0.8368 0.3181 0.3569 0.016 Uiso 1 1 calc R . .
H18B H 0.7645 0.1503 0.3929 0.016 Uiso 1 1 calc R . .
N1 N 0.0867(4) 0.2373(3) -0.18891(13) 0.0127(5) Uani 1 1 d . . .
O1 O 0.1202(3) 0.2146(2) -0.35063(10) 0.0145(3) Uani 1 1 d . . .
O2 O -0.0809(3) 0.3333(2) -0.09002(10) 0.0145(3) Uani 1 1 d . . .
O3 O 0.2399(3) 0.3711(2) 0.26831(10) 0.0145(3) Uani 1 1 d . . .
O4 O 0.4541(3) 0.3871(2) 0.32011(10) 0.0145(3) Uani 1 1 d . . .
O5 O 0.3127(3) 0.1371(2) 0.21283(10) 0.0145(3) Uani 1 1 d . . .
O6 O 0.5262(3) 0.1519(2) 0.26518(10) 0.0145(3) Uani 1 1 d . . .

loop_
_atom_site_aniso_label
_atom_site_aniso_U_11
_atom_site_aniso_U_22
_atom_site_aniso_U_33
_atom_site_aniso_U_23
_atom_site_aniso_U_13
_atom_site_aniso_U_12
C1 0.0185(15) 0.0203(16) 0.0126(15) 0.0020(12) -0.0070(12) 0.0002(12)
C2 0.0131(14) 0.0132(15) 0.0125(15) -0.0029(11) -0.0063(11) -0.0032(11)
C3 0.0164(14) 0.0123(14) 0.0105(14) -0.0008(11) -0.0042(11) -0.0009(11)
C4 0.0145(14) 0.0156(14) 0.0080(14) -0.0036(11) -0.0059(11) -0.0032(11)
C5 0.0103(13) 0.0070(13) 0.0116(14) -0.0001(10) -0.0042(11) -0.0026(10)
C6 0.0130(14) 0.0112(14) 0.0124(15) -0.0053(11) -0.0068(11) -0.0028(11)
C7 0.0130(14) 0.0119(14) 0.0099(14) -0.0033(10) -0.0051(11) -0.0015(11)
C8 0.0144(14) 0.0129(14) 0.0120(15) -0.0025(11) -0.0081(11) -0.0014(11)
C9 0.0106(13) 0.0135(14) 0.0099(14) -0.0017(11) -0.0053(11) -0.0026(11)
C10 0.0162(10) 0.0100(10) 0.0074(10) -0.0049(7) -0.0072(8) 0.0001(8)
C11 0.0117(13) 0.0123(14) 0.0120(14) -0.0032(10) -0.0066(11) -0.0037(11)
C12 0.0128(14) 0.0148(14) 0.0100(14) -0.0023(11) -0.0048(11) -0.0047(11)
C13 0.0162(10) 0.0100(10) 0.0074(10) -0.0049(7) -0.0072(8) 0.0001(8)
C14 0.0132(14) 0.0110(14) 0.0139(15) -0.0051(11) -0.0082(11) -0.0014(11)
C15 0.0155(14) 0.0181(15) 0.0115(15) -0.0041(11) -0.0057(11) -0.0033(12)
C16 0.0176(15) 0.0235(16) 0.0084(14) -0.0038(11) -0.0069(11) 0.0004(12)
C17 0.0156(14) 0.0183(15) 0.0100(14) -0.0066(11) -0.0093(11) 0.0001(12)
C18 0.0122(14) 0.0143(14) 0.0105(14) -0.0031(11) -0.0054(11) -0.0013(11)
N1 0.0128(12) 0.0138(12) 0.0094(12) -0.0024(9) -0.0063(9) 0.0010(9)
O1 0.0154(5) 0.0166(5) 0.0086(5) -0.0044(3) -0.0087(3) 0.0010(3)
O2 0.0154(5) 0.0166(5) 0.0086(5) -0.0044(3) -0.0087(3) 0.0010(3)
O3 0.0154(5) 0.0166(5) 0.0086(5) -0.0044(3) -0.0087(3) 0.0010(3)
O4 0.0154(5) 0.0166(5) 0.0086(5) -0.0044(3) -0.0087(3) 0.0010(3)
O5 0.0154(5) 0.0166(5) 0.0086(5) -0.0044(3) -0.0087(3) 0.0010(3)
O6 0.0154(5) 0.0166(5) 0.0086(5) -0.0044(3) -0.0087(3) 0.0010(3)

loop_
_atom_type_symbol
_atom_type_description
_atom_type_scat_dispersion_real
_atom_type_scat_dispersion_imag
_atom_type_scat_source
C C 0.0033 0.0016 'International Tables Vol C Tables 4.2.6.8 and 6.1.1.4'
H H 0.0000 0.0000 'International Tables Vol C Tables 4.2.6.8 and 6.1.1.4'
N N 0.0061 0.0033 'International Tables Vol C Tables 4.2.6.8 and 6.1.1.4'
O O 0.0106 0.0060 'International Tables Vol C Tables 4.2.6.8 and 6.1.1.4'

loop_
_geom_angle_atom_site_label_1
_geom_angle_atom_site_label_2
_geom_angle_atom_site_label_3
_geom_angle
_geom_angle_site_symmetry_1
_geom_angle_site_symmetry_3
_geom_angle_publ_flag
O1 C1 C2 111.7(2) . . ?
O1 C1 H1A 109.3 . . ?
C2 C1 H1A 109.3 . . ?
O1 C1 H1B 109.3 . . ?
C2 C1 H1B 109.3 . . ?
H1A C1 H1B 107.9 . . ?
N1 C2 C1 109.7(2) . . ?
N1 C2 H2A 109.7 . . ?
C1 C2 H2A 109.7 . . ?
N1 C2 H2B 109.7 . . ?
C1 C2 H2B 109.7 . . ?
H2A C2 H2B 108.2 . . ?
N1 C3 C4 109.8(2) . . ?
N1 C3 H3A 109.7 . . ?
C4 C3 H3A 109.7 . . ?
N1 C3 H3B 109.7 . . ?
C4 C3 H3B 109.7 . . ?
H3A C3 H3B 108.2 . . ?
O1 C4 C3 111.5(2) . . ?
O1 C4 H4A 109.3 . . ?
C3 C4 H4A 109.3 . . ?
O1 C4 H4B 109.3 . . ?
C3 C4 H4B 109.3 . . ?
H4A C4 H4B 108.0 . . ?
O2 C5 N1 120.8(2) . . ?
O2 C5 C6 122.0(2) . . ?
N1 C5 C6 117.2(2) . . ?
C5 C6 C7 112.1(2) . . ?
C5 C6 H6A 109.2 . . ?
C7 C6 H6A 109.2 . . ?
C5 C6 H6B 109.2 . . ?
C7 C6 H6B 109.2 . . ?
H6A C6 H6B 107.9 . . ?
C8 C7 C6 112.8(2) . . ?
C8 C7 C12 109.1(2) . . ?
C6 C7 C12 110.8(2) . . ?
C8 C7 H7 108.0 . . ?
C6 C7 H7 108.0 . . ?
C12 C7 H7 108.0 . . ?
C7 C8 C9 110.6(2) . . ?
C7 C8 H8A 109.5 . . ?
C9 C8 H8A 109.5 . . ?
C7 C8 H8B 109.5 . . ?
C9 C8 H8B 109.5 . . ?
H8A C8 H8B 108.1 . . ?
C10 C9 C8 111.3(2) . . ?
C10 C9 H9A 109.4 . . ?
C8 C9 H9A 109.4 . . ?
C10 C9 H9B 109.4 . . ?
C8 C9 H9B 109.4 . . ?
H9A C9 H9B 108.0 . . ?
O3 C10 O5 108.1(2) . . ?
O3 C10 C11 113.0(2) . . ?
O5 C10 C11 113.5(2) . . ?
O3 C10 C9 104.8(2) . . ?
O5 C10 C9 104.8(2) . . ?
C11 C10 C9 112.0(2) . . ?
C10 C11 C12 111.6(2) . . ?
C10 C11 H11A 109.3 . . ?
C12 C11 H11A 109.3 . . ?
C10 C11 H11B 109.3 . . ?
C12 C11 H11B 109.3 . . ?
H11A C11 H11B 108.0 . . ?
C11 C12 C7 110.7(2) . . ?
C11 C12 H12A 109.5 . . ?
C7 C12 H12A 109.5 . . ?
C11 C12 H12B 109.5 . . ?
C7 C12 H12B 109.5 . . ?
H12A C12 H12B 108.1 . . ?
O4 C13 O6 108.1(2) . . ?
O4 C13 C14 112.8(2) . . ?
O6 C13 C14 113.3(2) . . ?
O4 C13 C18 104.7(2) . . ?
O6 C13 C18 104.6(2) . . ?
C14 C13 C18 112.6(2) . . ?
C13 C14 C15 110.3(2) . . ?
C13 C14 H14A 109.6 . . ?
C15 C14 H14A 109.6 . . ?
C13 C14 H14B 109.6 . . ?
C15 C14 H14B 109.6 . . ?
H14A C14 H14B 108.1 . . ?
C14 C15 C16 111.8(2) . . ?
C14 C15 H15A 109.3 . . ?
C16 C15 H15A 109.3 . . ?
C14 C15 H15B 109.3 . . ?
C16 C15 H15B 109.3 . . ?
H15A C15 H15B 107.9 . . ?
C17 C16 C15 111.9(2) . . ?
C17 C16 H16A 109.2 . . ?
C15 C16 H16A 109.2 . . ?
C17 C16 H16B 109.2 . . ?
C15 C16 H16B 109.2 . . ?
H16A C16 H16B 107.9 . . ?
C16 C17 C18 111.2(2) . . ?
C16 C17 H17A 109.4 . . ?
C18 C17 H17A 109.4 . . ?
C16 C17 H17B 109.4 . . ?
C18 C17 H17B 109.4 . . ?
H17A C17 H17B 108.0 . . ?
C13 C18 C17 110.4(2) . . ?
C13 C18 H18A 109.6 . . ?
C17 C18 H18A 109.6 . . ?
C13 C18 H18B 109.6 . . ?
C17 C18 H18B 109.6 . . ?
H18A C18 H18B 108.1 . . ?
C5 N1 C2 119.0(2) . . ?
C5 N1 C3 125.9(2) . . ?
C2 N1 C3 113.4(2) . . ?
C4 O1 C1 109.31(19) . . ?
C10 O3 O4 106.65(17) . . ?
C13 O4 O3 107.16(16) . . ?
C10 O5 O6 107.01(16) . . ?
C13 O6 O5 107.15(17) . . ?

loop_
_geom_bond_atom_site_label_1
_geom_bond_atom_site_label_2
_geom_bond_distance
_geom_bond_site_symmetry_2
_geom_bond_publ_flag
C1 O1 1.430(3) . ?
C1 C2 1.503(4) . ?
C1 H1A 0.9900 . ?
C1 H1B 0.9900 . ?
C2 N1 1.464(3) . ?
C2 H2A 0.9900 . ?
C2 H2B 0.9900 . ?
C3 N1 1.466(3) . ?
C3 C4 1.518(4) . ?
C3 H3A 0.9900 . ?
C3 H3B 0.9900 . ?
C4 O1 1.427(3) . ?
C4 H4A 0.9900 . ?
C4 H4B 0.9900 . ?
C5 O2 1.226(3) . ?
C5 N1 1.365(3) . ?
C5 C6 1.523(4) . ?
C6 C7 1.530(4) . ?
C6 H6A 0.9900 . ?
C6 H6B 0.9900 . ?
C7 C8 1.527(4) . ?
C7 C12 1.538(3) . ?
C7 H7 1.0000 . ?
C8 C9 1.533(4) . ?
C8 H8A 0.9900 . ?
C8 H8B 0.9900 . ?
C9 C10 1.529(3) . ?
C9 H9A 0.9900 . ?
C9 H9B 0.9900 . ?
C10 O3 1.427(3) . ?
C10 O5 1.431(3) . ?
C10 C11 1.518(4) . ?
C11 C12 1.535(4) . ?
C11 H11A 0.9900 . ?
C11 H11B 0.9900 . ?
C12 H12A 0.9900 . ?
C12 H12B 0.9900 . ?
C13 O4 1.429(3) . ?
C13 O6 1.433(3) . ?
C13 C14 1.514(4) . ?
C13 C18 1.523(3) . ?
C14 C15 1.532(4) . ?
C14 H14A 0.9900 . ?
C14 H14B 0.9900 . ?
C15 C16 1.533(3) . ?
C15 H15A 0.9900 . ?
C15 H15B 0.9900 . ?
C16 C17 1.521(4) . ?
C16 H16A 0.9900 . ?
C16 H16B 0.9900 . ?
C17 C18 1.534(3) . ?
C17 H17A 0.9900 . ?
C17 H17B 0.9900 . ?
C18 H18A 0.9900 . ?
C18 H18B 0.9900 . ?
O3 O4 1.478(2) . ?
O5 O6 1.481(2) . ?

loop_
_geom_torsion_atom_site_label_1
_geom_torsion_atom_site_label_2
_geom_torsion_atom_site_label_3
_geom_torsion_atom_site_label_4
_geom_torsion
_geom_torsion_site_symmetry_1
_geom_torsion_site_symmetry_2
_geom_torsion_site_symmetry_3
_geom_torsion_site_symmetry_4
_geom_torsion_publ_flag
O1 C1 C2 N1 56.4(3) . . . . ?
N1 C3 C4 O1 -55.4(3) . . . . ?
O2 C5 C6 C7 -4.9(3) . . . . ?
N1 C5 C6 C7 174.3(2) . . . . ?
C5 C6 C7 C8 74.7(3) . . . . ?
C5 C6 C7 C12 -162.7(2) . . . . ?
C6 C7 C8 C9 -176.9(2) . . . . ?
C12 C7 C8 C9 59.5(3) . . . . ?
C7 C8 C9 C10 -57.0(3) . . . . ?
C8 C9 C10 O3 176.2(2) . . . . ?
C8 C9 C10 O5 -70.1(3) . . . . ?
C8 C9 C10 C11 53.4(3) . . . . ?
O3 C10 C11 C12 -171.0(2) . . . . ?
O5 C10 C11 C12 65.5(3) . . . . ?
C9 C10 C11 C12 -52.9(3) . . . . ?
C10 C11 C12 C7 56.0(3) . . . . ?
C8 C7 C12 C11 -59.0(3) . . . . ?
C6 C7 C12 C11 176.2(2) . . . . ?
O4 C13 C14 C15 -62.3(3) . . . . ?
O6 C13 C14 C15 174.5(2) . . . . ?
C18 C13 C14 C15 56.0(3) . . . . ?
C13 C14 C15 C16 -54.0(3) . . . . ?
C14 C15 C16 C17 54.0(3) . . . . ?
C15 C16 C17 C18 -54.2(3) . . . . ?
O4 C13 C18 C17 66.3(3) . . . . ?
O6 C13 C18 C17 179.9(2) . . . . ?
C14 C13 C18 C17 -56.7(3) . . . . ?
C16 C17 C18 C13 54.9(3) . . . . ?
O2 C5 N1 C2 -5.6(4) . . . . ?
C6 C5 N1 C2 175.1(2) . . . . ?
O2 C5 N1 C3 -169.7(2) . . . . ?
C6 C5 N1 C3 11.0(4) . . . . ?
C1 C2 N1 C5 142.3(2) . . . . ?
C1 C2 N1 C3 -51.7(3) . . . . ?
C4 C3 N1 C5 -143.9(3) . . . . ?
C4 C3 N1 C2 51.2(3) . . . . ?
C3 C4 O1 C1 60.6(3) . . . . ?
C2 C1 O1 C4 -61.3(3) . . . . ?
O5 C10 O3 O4 65.7(2) . . . . ?
C11 C10 O3 O4 -60.7(3) . . . . ?
C9 C10 O3 O4 177.14(18) . . . . ?
O6 C13 O4 O3 65.0(2) . . . . ?
C14 C13 O4 O3 -61.1(2) . . . . ?
C18 C13 O4 O3 176.12(17) . . . . ?
C10 O3 O4 C13 -64.9(2) . . . . ?
O3 C10 O5 O6 -65.3(2) . . . . ?
C11 C10 O5 O6 60.8(2) . . . . ?
C9 C10 O5 O6 -176.70(17) . . . . ?
O4 C13 O6 O5 -64.3(2) . . . . ?
C14 C13 O6 O5 61.5(3) . . . . ?
C18 C13 O6 O5 -175.51(18) . . . . ?
C10 O5 O6 C13 63.7(2) . . . . ?

loop_
_cod_related_entry_id
_cod_related_entry_database
_cod_related_entry_code
1 ChemSpider 13088936
